data_1554930
loop_
_publ_author_name
'Das, Manas'
'O'Shea, Donal F'

_publ_section_title
;
 Silyloxide-promoted diastereoselective addition of aryl and heterocyclic
 trimethylsilanes to N-tert-butanesulfinylimines.
;
_journal_issue 8
_journal_name_full 'Organic letters'
_journal_page_first 1962
_journal_page_last 1965
_journal_paper_doi 10.1021/acs.orglett.5b00697
_journal_volume 17
_journal_year 2015
_chemical_absolute_configuration ad
_chemical_formula_moiety 'C16 H25 N O2 S3'
_chemical_formula_sum 'C16 H25 N O2 S3'
_chemical_formula_weight 359.55
_space_group_IT_number 19
_space_group_name_Hall 'P 2ac 2ab'
_space_group_name_H-M_alt 'P 21 21 21'
_symmetry_cell_setting orthorhombic
_symmetry_space_group_name_Hall 'P 2ac 2ab'
_symmetry_space_group_name_H-M 'P 21 21 21'
_atom_sites_solution_hydrogens geom
_atom_sites_solution_primary direct
_atom_sites_solution_secondary difmap
_audit_creation_method SHELXL-97
_cell_angle_alpha 90.00
_cell_angle_beta 90.00
_cell_angle_gamma 90.00
_cell_formula_units_Z 4
_cell_length_a 5.36225(5)
_cell_length_b 12.0412(1)
_cell_length_c 27.5363(3)
_cell_measurement_reflns_used 26957
_cell_measurement_temperature 100(2)
_cell_measurement_theta_max 32.5340
_cell_measurement_theta_min 3.4550
_cell_volume 1777.96(3)
_computing_cell_refinement
; 
CrysAlisPro, Agilent Technologies, 
Version 1.171.36.24a (release 19-12-2012 CrysAlis171 .NET) 
(compiled Dec 19 2012,11:08:27) 
;
_computing_data_collection
; 
CrysAlisPro, Agilent Technologies, 
Version 1.171.36.24a (release 19-12-2012 CrysAlis171 .NET) 
(compiled Dec 19 2012,11:08:27) 
;
_computing_data_reduction
; 
CrysAlisPro, Agilent Technologies, 
Version 1.171.36.24a (release 19-12-2012 CrysAlis171 .NET) 
(compiled Dec 19 2012,11:08:27) 
;
_computing_structure_refinement 'SHELXL-97 (Sheldrick, 2008)'
_computing_structure_solution 'SHELXS-97 (Sheldrick, 2008)'
_diffrn_ambient_temperature 100(2)
_diffrn_detector_area_resol_mean 10.3196
_diffrn_measured_fraction_theta_full 0.997
_diffrn_measured_fraction_theta_max 0.962
_diffrn_measurement_device_type 'SuperNova, Dual, Cu at zero, Atlas'
_diffrn_measurement_method '\w scans'
_diffrn_radiation_monochromator mirror
_diffrn_radiation_source 'SuperNova (Mo) X-ray Source'
_diffrn_radiation_type MoK\a
_diffrn_radiation_wavelength 0.71073
_diffrn_reflns_av_R_equivalents 0.0299
_diffrn_reflns_av_sigmaI/netI 0.0191
_diffrn_reflns_limit_h_max 8
_diffrn_reflns_limit_h_min -8
_diffrn_reflns_limit_k_max 18
_diffrn_reflns_limit_k_min -17
_diffrn_reflns_limit_l_max 41
_diffrn_reflns_limit_l_min -41
_diffrn_reflns_number 45679
_diffrn_reflns_theta_full 32.00
_diffrn_reflns_theta_max 32.88
_diffrn_reflns_theta_min 2.96
_exptl_absorpt_coefficient_mu 0.423
_exptl_absorpt_correction_T_max 0.955
_exptl_absorpt_correction_T_min 0.923
_exptl_absorpt_correction_type analytical
_exptl_absorpt_process_details
; 
CrysAlisPro, Agilent Technologies, 
Version 1.171.36.24a (release 19-12-2012 CrysAlis171 .NET) 
(compiled Dec 19 2012,11:08:27) 
Analytical numeric absorption correction using a multifaceted crystal 
model based on expressions derived by R.C. Clark & J.S. Reid. 
(Clark, R. C. & Reid, J. S. (1995). Acta Cryst. A51, 887-897) 
;
_exptl_crystal_colour colourless
_exptl_crystal_density_diffrn 1.343
_exptl_crystal_density_method 'not measured'
_exptl_crystal_description block
_exptl_crystal_F_000 768
_exptl_crystal_size_max 0.2496
_exptl_crystal_size_mid 0.1892
_exptl_crystal_size_min 0.1255
_refine_diff_density_max 0.326
_refine_diff_density_min -0.214
_refine_diff_density_rms 0.046
_refine_ls_abs_structure_details 'Flack H D (1983), Acta Cryst. A39, 876-881'
_refine_ls_abs_structure_Flack 0.01(3)
_refine_ls_extinction_method none
_refine_ls_goodness_of_fit_ref 1.063
_refine_ls_hydrogen_treatment mixed
_refine_ls_matrix_type full
_refine_ls_number_parameters 207
_refine_ls_number_reflns 6244
_refine_ls_number_restraints 0
_refine_ls_restrained_S_all 1.063
_refine_ls_R_factor_all 0.0242
_refine_ls_R_factor_gt 0.0226
_refine_ls_shift/su_max 0.001
_refine_ls_shift/su_mean 0.000
_refine_ls_structure_factor_coef Fsqd
_refine_ls_weighting_details 'calc w=1/[\s^2^(Fo^2^)+(0.0309P)^2^+0.2680P] where P=(Fo^2^+2Fc^2^)/3'
_refine_ls_weighting_scheme calc
_refine_ls_wR_factor_gt 0.0567
_refine_ls_wR_factor_ref 0.0576
_reflns_number_gt 6054
_reflns_number_total 6244
_reflns_threshold_expression I>2\s(I)
_cod_data_source_file ol5b00697_si_001.cif
_cod_data_source_block osh120
_cod_database_code 1554930

loop_
_symmetry_equiv_pos_as_xyz
'x, y, z'
'-x+1/2, -y, z+1/2'
'x+1/2, -y+1/2, -z'
'-x, y+1/2, -z+1/2'

loop_
_atom_site_label
_atom_site_type_symbol
_atom_site_fract_x
_atom_site_fract_y
_atom_site_fract_z
_atom_site_U_iso_or_equiv
_atom_site_adp_type
_atom_site_occupancy
_atom_site_symmetry_multiplicity
_atom_site_calc_flag
_atom_site_refinement_flags
S1 S 1.26461(4) 0.840341(17) 0.118537(8) 0.01031(4) Uani 1 1 d .
S2 S 0.77270(5) 1.129519(18) 0.224490(8) 0.01584(5) Uani 1 1 d .
S3 S 0.83022(5) 0.87922(2) 0.224074(9) 0.01705(5) Uani 1 1 d .
O1 O 1.43936(14) 0.88364(6) 0.08065(3) 0.01660(14) Uani 1 1 d .
O2 O 0.94302(17) 1.41198(6) 0.04081(3) 0.02186(16) Uani 1 1 d .
N N 1.00453(15) 0.91294(7) 0.12182(3) 0.01238(14) Uani 1 1 d .
H1N H 0.905(3) 0.9115(12) 0.0997(5) 0.019(3) Uiso 1 1 d .
C1 C 1.12338(17) 0.71325(7) 0.09271(3) 0.01081(15) Uani 1 1 d .
C2 C 1.34143(18) 0.63468(8) 0.08232(4) 0.01424(16) Uani 1 1 d .
H2A H 1.4557 0.6697 0.0592 0.021 Uiso 1 1 calc R
H2B H 1.2777 0.5652 0.0685 0.021 Uiso 1 1 calc R
H2C H 1.4304 0.6188 0.1126 0.021 Uiso 1 1 calc R
C3 C 0.95208(18) 0.66336(8) 0.13113(3) 0.01425(16) Uani 1 1 d .
H3A H 1.0433 0.6559 0.1618 0.021 Uiso 1 1 calc R
H3B H 0.8950 0.5901 0.1204 0.021 Uiso 1 1 calc R
H3C H 0.8078 0.7121 0.1359 0.021 Uiso 1 1 calc R
C4 C 0.98958(18) 0.74127(9) 0.04539(4) 0.01477(17) Uani 1 1 d .
H4A H 0.8332 0.7800 0.0526 0.022 Uiso 1 1 calc R
H4B H 0.9533 0.6726 0.0276 0.022 Uiso 1 1 calc R
H4C H 1.0963 0.7892 0.0255 0.022 Uiso 1 1 calc R
C5 C 0.99652(17) 1.01381(7) 0.15153(3) 0.01143(16) Uani 1 1 d .
H5 H 1.1557 1.0175 0.1704 0.014 Uiso 1 1 calc R
C6 C 0.78078(17) 1.00361(7) 0.18836(3) 0.01178(15) Uani 1 1 d .
H6 H 0.6200 0.9964 0.1702 0.014 Uiso 1 1 calc R
C7 C 0.5203(2) 1.09704(9) 0.26633(4) 0.0194(2) Uani 1 1 d .
H7A H 0.5008 1.1598 0.2893 0.023 Uiso 1 1 calc R
H7B H 0.3634 1.0908 0.2476 0.023 Uiso 1 1 calc R
C8 C 0.5559(2) 0.99087(9) 0.29547(4) 0.01909(19) Uani 1 1 d .
H8A H 0.7140 0.9960 0.3139 0.023 Uiso 1 1 calc R
H8B H 0.4181 0.9839 0.3192 0.023 Uiso 1 1 calc R
C9 C 0.5625(2) 0.88758(9) 0.26390(4) 0.01851(19) Uani 1 1 d .
H9A H 0.4091 0.8855 0.2439 0.022 Uiso 1 1 calc R
H9B H 0.5611 0.8214 0.2852 0.022 Uiso 1 1 calc R
C10 C 0.97831(17) 1.11892(8) 0.12130(3) 0.01188(15) Uani 1 1 d .
C11 C 0.78523(17) 1.13353(8) 0.08794(3) 0.01442(16) Uani 1 1 d .
H11 H 0.6643 1.0766 0.0840 0.017 Uiso 1 1 calc R
C12 C 0.7663(2) 1.23007(8) 0.06026(4) 0.01540(17) Uani 1 1 d .
H12 H 0.6346 1.2385 0.0375 0.018 Uiso 1 1 calc R
C13 C 0.9427(2) 1.31425(8) 0.06627(4) 0.01576(18) Uani 1 1 d .
C14 C 1.1376(2) 1.30032(8) 0.09937(4) 0.01777(19) Uani 1 1 d .
H14 H 1.2587 1.3572 0.1034 0.021 Uiso 1 1 calc R
C15 C 1.15426(19) 1.20335(8) 0.12646(4) 0.01536(17) Uani 1 1 d .
H15 H 1.2876 1.1944 0.1488 0.018 Uiso 1 1 calc R
C16 C 0.7496(2) 1.42748(8) 0.00571(4) 0.02112(19) Uani 1 1 d .
H16A H 0.7551 1.3670 -0.0181 0.032 Uiso 1 1 calc R
H16B H 0.7739 1.4986 -0.0109 0.032 Uiso 1 1 calc R
H16C H 0.5873 1.4274 0.0221 0.032 Uiso 1 1 calc R

loop_
_atom_site_aniso_label
_atom_site_aniso_U_11
_atom_site_aniso_U_22
_atom_site_aniso_U_33
_atom_site_aniso_U_23
_atom_site_aniso_U_13
_atom_site_aniso_U_12
S1 0.00877(8) 0.00970(9) 0.01245(9) -0.00051(7) -0.00049(7) -0.00027(7)
S2 0.02123(11) 0.01031(9) 0.01597(10) -0.00222(7) 0.00404(9) 0.00094(8)
S3 0.02396(12) 0.01077(9) 0.01643(10) 0.00182(8) 0.00373(9) 0.00230(8)
O1 0.0143(3) 0.0140(3) 0.0215(3) 0.0009(3) 0.0059(3) -0.0028(3)
O2 0.0315(4) 0.0125(3) 0.0216(4) 0.0052(3) -0.0065(3) -0.0059(3)
N 0.0111(3) 0.0122(3) 0.0138(3) -0.0039(3) -0.0023(3) 0.0024(3)
C1 0.0090(4) 0.0099(4) 0.0135(4) -0.0012(3) 0.0000(3) -0.0006(3)
C2 0.0117(4) 0.0118(4) 0.0193(4) -0.0012(3) 0.0013(3) 0.0005(3)
C3 0.0123(4) 0.0130(4) 0.0175(4) 0.0015(3) 0.0029(3) -0.0021(3)
C4 0.0134(4) 0.0186(4) 0.0123(4) -0.0025(3) -0.0027(3) 0.0013(3)
C5 0.0112(4) 0.0104(4) 0.0127(4) -0.0013(3) -0.0005(3) 0.0006(3)
C6 0.0129(4) 0.0103(3) 0.0121(3) -0.0008(3) 0.0002(3) 0.0000(3)
C7 0.0216(5) 0.0203(5) 0.0164(4) -0.0019(3) 0.0055(4) 0.0032(4)
C8 0.0244(5) 0.0190(5) 0.0139(4) -0.0016(4) 0.0039(4) -0.0020(4)
C9 0.0240(5) 0.0165(4) 0.0150(4) -0.0009(3) 0.0034(4) -0.0061(4)
C10 0.0126(4) 0.0106(4) 0.0124(4) 0.0001(3) 0.0012(3) -0.0005(3)
C11 0.0128(4) 0.0129(4) 0.0176(4) 0.0015(3) -0.0010(3) -0.0020(3)
C12 0.0150(4) 0.0135(4) 0.0176(4) 0.0027(3) -0.0018(4) -0.0011(3)
C13 0.0207(4) 0.0104(4) 0.0161(4) 0.0007(3) 0.0003(4) -0.0015(3)
C14 0.0210(5) 0.0141(4) 0.0182(4) -0.0001(3) -0.0023(4) -0.0063(4)
C15 0.0162(4) 0.0146(4) 0.0154(4) -0.0009(3) -0.0025(3) -0.0034(3)
C16 0.0275(5) 0.0153(4) 0.0205(4) 0.0042(3) -0.0019(4) 0.0011(4)

loop_
_atom_type_symbol
_atom_type_description
_atom_type_scat_dispersion_real
_atom_type_scat_dispersion_imag
_atom_type_scat_source
C C 0.0033 0.0016 'International Tables Vol C Tables 4.2.6.8 and 6.1.1.4'
H H 0.0000 0.0000 'International Tables Vol C Tables 4.2.6.8 and 6.1.1.4'
N N 0.0061 0.0033 'International Tables Vol C Tables 4.2.6.8 and 6.1.1.4'
O O 0.0106 0.0060 'International Tables Vol C Tables 4.2.6.8 and 6.1.1.4'
S S 0.1246 0.1234 'International Tables Vol C Tables 4.2.6.8 and 6.1.1.4'

loop_
_geom_angle_atom_site_label_1
_geom_angle_atom_site_label_2
_geom_angle_atom_site_label_3
_geom_angle
O1 S1 N 112.54(4)
O1 S1 C1 106.06(4)
N S1 C1 96.51(4)
C6 S2 C7 100.68(5)
C9 S3 C6 99.61(5)
C13 O2 C16 117.20(8)
C5 N S1 119.67(6)
C5 N H1N 114.7(10)
S1 N H1N 120.4(10)
C3 C1 C4 113.37(8)
C3 C1 C2 110.27(8)
C4 C1 C2 109.65(8)
C3 C1 S1 107.82(6)
C4 C1 S1 109.76(6)
C2 C1 S1 105.69(6)
C1 C2 H2A 109.5
C1 C2 H2B 109.5
H2A C2 H2B 109.5
C1 C2 H2C 109.5
H2A C2 H2C 109.5
H2B C2 H2C 109.5
C1 C3 H3A 109.5
C1 C3 H3B 109.5
H3A C3 H3B 109.5
C1 C3 H3C 109.5
H3A C3 H3C 109.5
H3B C3 H3C 109.5
C1 C4 H4A 109.5
C1 C4 H4B 109.5
H4A C4 H4B 109.5
C1 C4 H4C 109.5
H4A C4 H4C 109.5
H4B C4 H4C 109.5
N C5 C10 112.76(7)
N C5 C6 108.85(7)
C10 C5 C6 112.24(7)
N C5 H5 107.6
C10 C5 H5 107.6
C6 C5 H5 107.6
C5 C6 S3 108.23(6)
C5 C6 S2 108.17(6)
S3 C6 S2 113.38(5)
C5 C6 H6 109.0
S3 C6 H6 109.0
S2 C6 H6 109.0
C8 C7 S2 114.89(8)
C8 C7 H7A 108.5
S2 C7 H7A 108.5
C8 C7 H7B 108.5
S2 C7 H7B 108.5
H7A C7 H7B 107.5
C9 C8 C7 112.92(8)
C9 C8 H8A 109.0
C7 C8 H8A 109.0
C9 C8 H8B 109.0
C7 C8 H8B 109.0
H8A C8 H8B 107.8
C8 C9 S3 114.27(7)
C8 C9 H9A 108.7
S3 C9 H9A 108.7
C8 C9 H9B 108.7
S3 C9 H9B 108.7
H9A C9 H9B 107.6
C15 C10 C11 118.51(9)
C15 C10 C5 120.57(8)
C11 C10 C5 120.93(8)
C12 C11 C10 121.28(9)
C12 C11 H11 119.4
C10 C11 H11 119.4
C11 C12 C13 119.43(9)
C11 C12 H12 120.3
C13 C12 H12 120.3
O2 C13 C12 124.32(10)
O2 C13 C14 115.87(9)
C12 C13 C14 119.80(9)
C15 C14 C13 119.99(9)
C15 C14 H14 120.0
C13 C14 H14 120.0
C14 C15 C10 120.99(9)
C14 C15 H15 119.5
C10 C15 H15 119.5
O2 C16 H16A 109.5
O2 C16 H16B 109.5
H16A C16 H16B 109.5
O2 C16 H16C 109.5
H16A C16 H16C 109.5
H16B C16 H16C 109.5

loop_
_geom_bond_atom_site_label_1
_geom_bond_atom_site_label_2
_geom_bond_distance
S1 O1 1.4961(7)
S1 N 1.6485(8)
S1 C1 1.8496(9)
S2 C6 1.8138(9)
S2 C7 1.8200(11)
S3 C9 1.8094(11)
S3 C6 1.8114(9)
O2 C13 1.3698(12)
O2 C16 1.4299(14)
N C5 1.4650(12)
N H1N 0.810(15)
C1 C3 1.5243(13)
C1 C4 1.5254(13)
C1 C2 1.5311(13)
C2 H2A 0.9800
C2 H2B 0.9800
C2 H2C 0.9800
C3 H3A 0.9800
C3 H3B 0.9800
C3 H3C 0.9800
C4 H4A 0.9800
C4 H4B 0.9800
C4 H4C 0.9800
C5 C10 1.5180(13)
C5 C6 1.5434(13)
C5 H5 1.0000
C6 H6 1.0000
C7 C8 1.5214(15)
C7 H7A 0.9900
C7 H7B 0.9900
C8 C9 1.5178(14)
C8 H8A 0.9900
C8 H8B 0.9900
C9 H9A 0.9900
C9 H9B 0.9900
C10 C15 1.3943(13)
C10 C11 1.3953(13)
C11 C12 1.3938(13)
C11 H11 0.9500
C12 C13 1.3961(14)
C12 H12 0.9500
C13 C14 1.3968(15)
C14 C15 1.3883(14)
C14 H14 0.9500
C15 H15 0.9500
C16 H16A 0.9800
C16 H16B 0.9800
C16 H16C 0.9800

loop_
_geom_torsion_atom_site_label_1
_geom_torsion_atom_site_label_2
_geom_torsion_atom_site_label_3
_geom_torsion_atom_site_label_4
_geom_torsion
O1 S1 N C5 -84.94(8)
C1 S1 N C5 164.65(7)
O1 S1 C1 C3 177.52(6)
N S1 C1 C3 -66.74(7)
O1 S1 C1 C4 -58.56(7)
N S1 C1 C4 57.18(7)
O1 S1 C1 C2 59.60(7)
N S1 C1 C2 175.34(6)
S1 N C5 C10 110.08(8)
S1 N C5 C6 -124.70(7)
N C5 C6 S3 57.14(8)
C10 C5 C6 S3 -177.33(6)
N C5 C6 S2 -179.63(6)
C10 C5 C6 S2 -54.10(8)
C9 S3 C6 C5 179.15(6)
C9 S3 C6 S2 59.15(6)
C7 S2 C6 C5 -177.43(6)
C7 S2 C6 S3 -57.39(6)
C6 S2 C7 C8 56.34(9)
S2 C7 C8 C9 -63.90(11)
C7 C8 C9 S3 66.62(11)
C6 S3 C9 C8 -60.79(8)
N C5 C10 C15 -124.07(9)
C6 C5 C10 C15 112.56(10)
N C5 C10 C11 56.19(11)
C6 C5 C10 C11 -67.17(11)
C15 C10 C11 C12 -0.14(14)
C5 C10 C11 C12 179.60(9)
C10 C11 C12 C13 -0.54(15)
C16 O2 C13 C12 -0.31(15)
C16 O2 C13 C14 178.39(10)
C11 C12 C13 O2 179.52(9)
C11 C12 C13 C14 0.87(15)
O2 C13 C14 C15 -179.29(9)
C12 C13 C14 C15 -0.53(16)
C13 C14 C15 C10 -0.16(15)
C11 C10 C15 C14 0.49(14)
C5 C10 C15 C14 -179.26(9)
